data_9017268
loop_
_publ_author_name
'Posner, E. S.'
'Dera, P.'
'Downs, R. T.'
'Lazarz, J. D.'
'Irmen, P.'

_publ_section_title
;
 High-pressure single-crystal X-ray diffraction study of jadeite and kosmochlor
 Note: P = 2.1 GPa
;
_journal_name_full 'Physics and Chemistry of Minerals'
_journal_page_first 695
_journal_page_last 707
_journal_volume 41
_journal_year 2014
_chemical_compound_source Synthetic
_chemical_formula_sum 'Cr Na O6 Si2'
_chemical_name_mineral Kosmochlor
_space_group_IT_number 15
_space_group_name_Hall '-C 2yc'
_space_group_name_H-M_alt 'C 1 2/c 1'
_symmetry_space_group_name_H-M 'C 1 2/c 1'
_cell_angle_alpha 90
_cell_angle_beta 107.36
_cell_angle_gamma 90
_cell_length_a 9.524
_cell_length_b 8.672
_cell_length_c 5.2411
_cell_formula_units_Z 4
_cell_volume 413.156
_database_code_amcsd 0020188
_diffrn_ambient_pressure 2.1e+06
_exptl_crystal_density_diffrn 3.652
_cod_data_source_file inputs/fixed/downloads/10/10487.cif
_cod_data_source_block 10487
_cod_original_formula_sum 'Na Cr Si2 O6'
_cod_database_code 9017268

loop_
_space_group_symop_operation_xyz
x,y,z
1/2+x,1/2+y,z
x,-y,1/2+z
1/2+x,1/2-y,1/2+z
-x,y,1/2-z
1/2-x,1/2+y,1/2-z
-x,-y,-z
1/2-x,1/2-y,-z

loop_
_atom_site_label
_atom_site_fract_x
_atom_site_fract_y
_atom_site_fract_z
_atom_site_U_iso_or_equiv
NaM2 0.00000 0.30180 0.25000 0.01400
CrM1 0.00000 0.09210 0.75000 0.00500
Si 0.29250 0.09210 0.23420 0.00700
O1 0.11450 0.07930 0.13740 0.00800
O2 0.35950 0.25960 0.30650 0.01000
O3 0.14570 0.48900 -0.00750 0.00800

loop_
_cod_related_entry_id
_cod_related_entry_database
_cod_related_entry_code
1 AMCSD 0020188
